data_4125115
loop_
_publ_author_name
'Allemann, Oliver'
'Brutsch, Manuela'
'Lukesh, 3rd, John C'
'Brody, Daniel M.'
'Boger, Dale L.'

_publ_section_title
;
 Synthesis of a Potent Vinblastine: Rationally Designed Added Benign
 Complexity.
;
_journal_issue 27
_journal_name_full 'Journal of the American Chemical Society'
_journal_page_first 8376
_journal_page_last 8379
_journal_paper_doi 10.1021/jacs.6b04330
_journal_volume 138
_journal_year 2016
_chemical_absolute_configuration ad
_chemical_formula_moiety 'C23 H24 N2 O3'
_chemical_formula_sum 'C23 H24 N2 O3'
_chemical_formula_weight 376.44
_space_group_crystal_system orthorhombic
_space_group_IT_number 19
_space_group_name_Hall 'P 2ac 2ab'
_space_group_name_H-M_alt 'P 21 21 21'
_symmetry_space_group_name_Hall 'P 2ac 2ab'
_symmetry_space_group_name_H-M 'P 21 21 21'
_atom_sites_solution_hydrogens geom
_atom_sites_solution_primary direct
_audit_creation_date 2015-07-24
_audit_creation_method
;
Olex2 1.2-beta
(compiled 2015.01.26 svn.r3150 for OlexSys, GUI svn.r4998)
;
_cell_angle_alpha 90
_cell_angle_beta 90
_cell_angle_gamma 90
_cell_formula_units_Z 4
_cell_length_a 7.9683(2)
_cell_length_b 10.4097(3)
_cell_length_c 22.0972(8)
_cell_measurement_reflns_used 4653
_cell_measurement_temperature 185
_cell_measurement_theta_max 23.96
_cell_measurement_theta_min 2.16
_cell_volume 1832.91(10)
_computing_cell_refinement 'SAINT v8.34A (Bruker, 2013)'
_computing_data_collection 'APEX2 v2013.6-2 (Bruker, 2013)'
_computing_data_reduction 'SAINT v8.34A (Bruker, 2013)'
_computing_molecular_graphics 'Olex2 (Dolomanov et al., 2009)'
_computing_publication_material 'Olex2 (Dolomanov et al., 2009)'
_computing_structure_refinement 'ShelXL (Sheldrick, 2008)'
_computing_structure_solution 'ShelXT (Sheldrick, 2008)'
_diffrn_ambient_temperature 185
_diffrn_detector 'Bruker APEX-II CCD'
_diffrn_detector_area_resol_mean 7.9
_diffrn_detector_type 'CCD Area Detector'
_diffrn_measured_fraction_theta_full 0.999
_diffrn_measured_fraction_theta_max 0.999
_diffrn_measurement_device 'Kappa Four-Circle Diffractometer'
_diffrn_measurement_device_type 'Bruker APEX-II CCD'
_diffrn_measurement_method '\f and \w scans'
_diffrn_radiation_monochromator 'Double Bounce Multilayer Mirrors'
_diffrn_radiation_probe x-ray
_diffrn_radiation_type MoK\a
_diffrn_radiation_wavelength 0.71073
_diffrn_reflns_av_R_equivalents 0.0358
_diffrn_reflns_av_unetI/netI 0.0340
_diffrn_reflns_Laue_measured_fraction_full 0.999
_diffrn_reflns_Laue_measured_fraction_max 0.999
_diffrn_reflns_limit_h_max 9
_diffrn_reflns_limit_h_min -7
_diffrn_reflns_limit_k_max 13
_diffrn_reflns_limit_k_min -11
_diffrn_reflns_limit_l_max 27
_diffrn_reflns_limit_l_min -27
_diffrn_reflns_number 15558
_diffrn_reflns_point_group_measured_fraction_full 1.000
_diffrn_reflns_point_group_measured_fraction_max 0.998
_diffrn_reflns_theta_full 25.242
_diffrn_reflns_theta_max 26.390
_diffrn_reflns_theta_min 1.843
_diffrn_source 'Micro Focus Rotating Anode'
_diffrn_source_type 'Bruker TXS'
_diffrn_standards_number 0
_exptl_absorpt_coefficient_mu 0.091
_exptl_absorpt_correction_T_max 0.0932
_exptl_absorpt_correction_T_min 0.0683
_exptl_absorpt_correction_type multi-scan
_exptl_absorpt_process_details
'SADABS-2014/4 (Bruker,2014/4) was used for absorption correction. wR2(int) was 0.0581 before and 0.0492 after correction. The Ratio of minimum to maximum transmission is 0.7328. The \l/2 correction factor is 0.00150.'
_exptl_crystal_colour colourless
_exptl_crystal_colour_primary colourless
_exptl_crystal_density_diffrn 1.364
_exptl_crystal_description rod
_exptl_crystal_F_000 800
_exptl_crystal_size_max 0.28
_exptl_crystal_size_mid 0.1
_exptl_crystal_size_min 0.08
_refine_diff_density_max 0.245
_refine_diff_density_min -0.132
_refine_diff_density_rms 0.033
_refine_ls_abs_structure_details
;
 Flack x determined using 1219 quotients [(I+)-(I-)]/[(I+)+(I-)]
 (Parsons, Flack and Wagner, Acta Cryst. B69 (2013) 249-259).
;
_refine_ls_abs_structure_Flack -0.5(6)
_refine_ls_extinction_method none
_refine_ls_goodness_of_fit_ref 1.047
_refine_ls_hydrogen_treatment constr
_refine_ls_matrix_type full
_refine_ls_number_parameters 254
_refine_ls_number_reflns 3740
_refine_ls_number_restraints 0
_refine_ls_restrained_S_all 1.047
_refine_ls_R_factor_all 0.0469
_refine_ls_R_factor_gt 0.0365
_refine_ls_shift/su_max 0.001
_refine_ls_shift/su_mean 0.000
_refine_ls_structure_factor_coef Fsqd
_refine_ls_weighting_details 'w=1/[\s^2^(Fo^2^)+(0.0406P)^2^+0.1905P] where P=(Fo^2^+2Fc^2^)/3'
_refine_ls_weighting_scheme calc
_refine_ls_wR_factor_gt 0.0810
_refine_ls_wR_factor_ref 0.0863
_reflns_Friedel_coverage 0.735
_reflns_Friedel_fraction_full 1.000
_reflns_Friedel_fraction_max 0.997
_reflns_number_gt 3210
_reflns_number_total 3740
_reflns_threshold_expression 'I > 2\s(I)'
_cod_data_source_file ja6b04330_si_001.cif
_cod_data_source_block boger33
_cod_depositor_comments
;
The following automatic conversions were performed:

'_diffrn_radiation_probe' value 'X-ray' changed to 'x-ray' according
to
/usr/data/users/saulius/crontab/automatic-downloads/rss-feeds/ACS/lib/dictionaries/cif_core.dic
dictionary named 'cif_core.dic' version 2.4.2 from 2011-04-26.

Automatic conversion script
Id: cif_fix_values 4268 2015-11-12 08:31:59Z antanas 

 Adding full bibliography for 4125115.cif.
;
_cod_database_code 4125115
_shelxl_version_number 2014/6
_shelx_space_group_comment
;
The symmetry employed for this shelxl refinement is uniquely defined
by the following loop, which should always be used as a source of
symmetry information in preference to the above space-group names.
They are only intended as comments.
;
_shelx_estimated_absorpt_t_max 0.993
_shelx_estimated_absorpt_t_min 0.975
_olex2_refinement_description
;
1. Fixed Uiso
 At 1.2 times of:
  All C(H) groups, All C(H,H) groups, All N(H) groups
 At 1.5 times of:
  All C(H,H,H) groups
2.a Ternary CH refined with riding coordinates:
 C7(H7), C16(H16), C17(H17)
2.b Secondary CH2 refined with riding coordinates:
 C10(H10A,H10B), C11(H11A,H11B), C15(H15A,H15B), C18(H18A,H18B), C20(H20A,
 H20B), C21(H21A,H21B)
2.c Aromatic/amide H refined with riding coordinates:
 N1(H1), C1(H1A), C2(H2), C9(H9), C12(H12), C13(H13)
2.d Idealised Me refined as rotating group:
 C23(H23A,H23B,H23C)
;
_olex2_submission_special_instructions 'No special instructions were received'

loop_
_space_group_symop_operation_xyz
'x, y, z'
'x+1/2, -y+1/2, -z'
'-x, y+1/2, -z+1/2'
'-x+1/2, -y, z+1/2'

loop_
_atom_site_label
_atom_site_type_symbol
_atom_site_fract_x
_atom_site_fract_y
_atom_site_fract_z
_atom_site_U_iso_or_equiv
_atom_site_adp_type
_atom_site_occupancy
_atom_site_site_symmetry_order
_atom_site_calc_flag
_atom_site_refinement_flags_posn
O1 O 0.9652(2) 0.50329(17) 0.23711(8) 0.0407(5) Uani 1 1 d .
O2 O 0.2756(2) 0.25907(16) 0.18098(8) 0.0383(4) Uani 1 1 d .
O3 O 0.2698(2) 0.44874(18) 0.13301(8) 0.0474(5) Uani 1 1 d .
N1 N 0.2779(2) 0.41523(18) 0.29469(9) 0.0316(5) Uani 1 1 d .
H1 H 0.1948 0.4398 0.2712 0.038 Uiso 1 1 calc R
N2 N 0.7756(2) 0.34305(18) 0.22229(9) 0.0295(4) Uani 1 1 d .
C1 C 0.3193(3) 0.3565(3) 0.47791(12) 0.0431(7) Uani 1 1 d .
H1A H 0.3352 0.3424 0.5200 0.052 Uiso 1 1 calc R
C2 C 0.4525(3) 0.3414(3) 0.43864(11) 0.0370(6) Uani 1 1 d .
H2 H 0.5598 0.3172 0.4535 0.044 Uiso 1 1 calc R
C3 C 0.4279(3) 0.3618(2) 0.37673(11) 0.0292(5) Uani 1 1 d .
C4 C 0.5360(3) 0.3551(2) 0.32482(11) 0.0308(5) Uani 1 1 d .
C5 C 0.4393(3) 0.3872(2) 0.27540(11) 0.0285(5) Uani 1 1 d .
C6 C 0.4832(3) 0.4060(2) 0.20931(11) 0.0295(5) Uani 1 1 d .
C7 C 0.6220(3) 0.3106(2) 0.18852(11) 0.0295(5) Uani 1 1 d .
H7 H 0.5874 0.2199 0.1967 0.035 Uiso 1 1 calc R
C8 C 0.6631(3) 0.3288(2) 0.12228(11) 0.0310(5) Uani 1 1 d .
C9 C 0.6896(3) 0.2331(2) 0.08417(11) 0.0347(6) Uani 1 1 d .
H9 H 0.6588 0.1487 0.0962 0.042 Uiso 1 1 calc R
C10 C 0.7661(4) 0.2517(3) 0.02265(12) 0.0444(7) Uani 1 1 d .
H10A H 0.6917 0.2124 -0.0081 0.053 Uiso 1 1 calc R
H10B H 0.8750 0.2060 0.0212 0.053 Uiso 1 1 calc R
C11 C 0.7944(4) 0.3924(3) 0.00641(12) 0.0453(7) Uani 1 1 d .
H11A H 0.8851 0.3980 -0.0241 0.054 Uiso 1 1 calc R
H11B H 0.6908 0.4271 -0.0121 0.054 Uiso 1 1 calc R
C12 C 0.1604(3) 0.3926(3) 0.45634(12) 0.0419(7) Uani 1 1 d .
H12 H 0.0703 0.4025 0.4841 0.050 Uiso 1 1 calc R
C13 C 0.1326(3) 0.4141(2) 0.39575(12) 0.0367(6) Uani 1 1 d .
H13 H 0.0250 0.4384 0.3812 0.044 Uiso 1 1 calc R
C14 C 0.2680(3) 0.3988(2) 0.35634(11) 0.0307(5) Uani 1 1 d .
C15 C 0.5557(3) 0.5437(2) 0.19881(11) 0.0330(5) Uani 1 1 d .
H15A H 0.4778 0.5935 0.1730 0.040 Uiso 1 1 calc R
H15B H 0.5660 0.5886 0.2381 0.040 Uiso 1 1 calc R
C16 C 0.7301(3) 0.5365(2) 0.16798(11) 0.0332(5) Uani 1 1 d .
H16 H 0.7767 0.6245 0.1612 0.040 Uiso 1 1 calc R
C17 C 0.7022(3) 0.4664(2) 0.10723(11) 0.0344(6) Uani 1 1 d .
H17 H 0.5992 0.5039 0.0884 0.041 Uiso 1 1 calc R
C18 C 0.8412(3) 0.4747(3) 0.06054(12) 0.0411(6) Uani 1 1 d .
H18A H 0.9480 0.4440 0.0783 0.049 Uiso 1 1 calc R
H18B H 0.8566 0.5650 0.0477 0.049 Uiso 1 1 calc R
C19 C 0.8393(3) 0.4613(2) 0.21129(11) 0.0318(5) Uani 1 1 d .
C20 C 0.8138(3) 0.2717(2) 0.27754(11) 0.0339(6) Uani 1 1 d .
H20A H 0.9362 0.2742 0.2851 0.041 Uiso 1 1 calc R
H20B H 0.7802 0.1808 0.2724 0.041 Uiso 1 1 calc R
C21 C 0.7213(3) 0.3290(3) 0.33146(11) 0.0365(6) Uani 1 1 d .
H21A H 0.7365 0.2702 0.3662 0.044 Uiso 1 1 calc R
H21B H 0.7770 0.4110 0.3421 0.044 Uiso 1 1 calc R
C22 C 0.3299(3) 0.3786(2) 0.16973(11) 0.0317(5) Uani 1 1 d .
C23 C 0.1313(3) 0.2149(3) 0.14819(12) 0.0404(6) Uani 1 1 d .
H23A H 0.0492 0.2847 0.1450 0.061 Uiso 1 1 calc GR
H23B H 0.0807 0.1421 0.1696 0.061 Uiso 1 1 calc GR
H23C H 0.1653 0.1877 0.1075 0.061 Uiso 1 1 calc GR

loop_
_atom_site_aniso_label
_atom_site_aniso_U_11
_atom_site_aniso_U_22
_atom_site_aniso_U_33
_atom_site_aniso_U_23
_atom_site_aniso_U_13
_atom_site_aniso_U_12
O1 0.0317(9) 0.0394(11) 0.0511(12) 0.0003(8) -0.0042(8) -0.0052(8)
O2 0.0373(9) 0.0348(10) 0.0427(10) 0.0014(8) -0.0099(8) -0.0044(8)
O3 0.0423(10) 0.0490(11) 0.0507(11) 0.0174(10) -0.0135(9) -0.0005(9)
N1 0.0285(10) 0.0359(11) 0.0305(11) 0.0016(8) -0.0040(9) 0.0021(9)
N2 0.0263(10) 0.0286(11) 0.0335(11) 0.0010(8) 0.0006(9) 0.0007(8)
C1 0.0420(15) 0.0561(17) 0.0312(14) 0.0022(12) 0.0015(12) -0.0074(13)
C2 0.0326(13) 0.0426(15) 0.0358(14) 0.0021(11) -0.0049(11) -0.0039(11)
C3 0.0286(12) 0.0263(12) 0.0326(13) -0.0009(10) -0.0008(10) -0.0025(10)
C4 0.0300(12) 0.0273(12) 0.0350(13) 0.0014(10) -0.0021(11) 0.0006(10)
C5 0.0280(12) 0.0248(12) 0.0326(13) -0.0048(10) -0.0010(10) 0.0002(10)
C6 0.0296(12) 0.0277(12) 0.0312(13) 0.0004(10) -0.0009(10) 0.0023(10)
C7 0.0267(12) 0.0270(12) 0.0349(14) 0.0001(10) 0.0006(10) -0.0018(10)
C8 0.0254(11) 0.0323(13) 0.0352(14) 0.0008(11) 0.0005(10) 0.0018(10)
C9 0.0335(14) 0.0328(13) 0.0380(14) 0.0011(11) -0.0005(11) 0.0012(10)
C10 0.0484(16) 0.0491(16) 0.0357(15) -0.0039(13) 0.0030(12) 0.0019(14)
C11 0.0469(16) 0.0543(17) 0.0347(14) 0.0013(13) 0.0060(12) -0.0003(14)
C12 0.0402(15) 0.0465(16) 0.0390(15) 0.0002(12) 0.0107(12) -0.0023(13)
C13 0.0287(13) 0.0360(14) 0.0454(16) -0.0008(11) 0.0021(11) -0.0019(11)
C14 0.0302(12) 0.0284(12) 0.0336(13) -0.0028(10) -0.0006(10) -0.0031(10)
C15 0.0357(13) 0.0256(12) 0.0377(14) -0.0006(10) 0.0001(11) 0.0023(10)
C16 0.0351(12) 0.0255(12) 0.0389(14) 0.0030(11) 0.0030(11) -0.0018(11)
C17 0.0352(13) 0.0324(13) 0.0356(13) 0.0030(11) 0.0006(11) 0.0009(11)
C18 0.0401(14) 0.0405(15) 0.0427(16) 0.0078(12) 0.0054(11) -0.0008(12)
C19 0.0266(12) 0.0303(12) 0.0383(14) -0.0022(11) 0.0049(11) -0.0010(10)
C20 0.0276(13) 0.0348(13) 0.0392(14) 0.0039(11) -0.0018(11) 0.0019(10)
C21 0.0269(12) 0.0462(15) 0.0364(14) 0.0029(11) -0.0036(11) 0.0011(11)
C22 0.0292(12) 0.0364(14) 0.0297(13) 0.0002(11) 0.0022(10) 0.0031(10)
C23 0.0373(14) 0.0437(16) 0.0404(15) -0.0047(12) -0.0069(12) -0.0058(12)

loop_
_atom_type_symbol
_atom_type_description
_atom_type_scat_dispersion_real
_atom_type_scat_dispersion_imag
_atom_type_scat_source
C C 0.0033 0.0016 'International Tables Vol C Tables 4.2.6.8 and 6.1.1.4'
H H 0.0000 0.0000 'International Tables Vol C Tables 4.2.6.8 and 6.1.1.4'
N N 0.0061 0.0033 'International Tables Vol C Tables 4.2.6.8 and 6.1.1.4'
O O 0.0106 0.0060 'International Tables Vol C Tables 4.2.6.8 and 6.1.1.4'

loop_
_geom_angle_atom_site_label_1
_geom_angle_atom_site_label_2
_geom_angle_atom_site_label_3
_geom_angle
C22 O2 C23 117.6(2)
C5 N1 H1 125.3
C14 N1 H1 125.3
C14 N1 C5 109.38(19)
C19 N2 C7 115.4(2)
C19 N2 C20 122.3(2)
C20 N2 C7 118.68(19)
C2 C1 H1A 119.7
C2 C1 C12 120.7(2)
C12 C1 H1A 119.7
C1 C2 H2 120.3
C1 C2 C3 119.4(2)
C3 C2 H2 120.3
C2 C3 C4 133.6(2)
C2 C3 C14 118.8(2)
C14 C3 C4 107.5(2)
C3 C4 C21 121.2(2)
C5 C4 C3 106.60(19)
C5 C4 C21 131.9(2)
N1 C5 C6 118.9(2)
C4 C5 N1 109.1(2)
C4 C5 C6 131.8(2)
C5 C6 C7 111.52(19)
C5 C6 C15 110.30(19)
C5 C6 C22 110.06(19)
C7 C6 C15 106.18(18)
C22 C6 C7 106.28(18)
C22 C6 C15 112.4(2)
N2 C7 C6 107.17(18)
N2 C7 H7 110.7
N2 C7 C8 106.35(18)
C6 C7 H7 110.7
C8 C7 C6 111.13(19)
C8 C7 H7 110.7
C9 C8 C7 123.9(2)
C9 C8 C17 123.0(2)
C17 C8 C7 112.2(2)
C8 C9 H9 118.5
C8 C9 C10 123.0(2)
C10 C9 H9 118.5
C9 C10 H10A 108.9
C9 C10 H10B 108.9
C9 C10 C11 113.4(2)
H10A C10 H10B 107.7
C11 C10 H10A 108.9
C11 C10 H10B 108.9
C10 C11 H11A 108.9
C10 C11 H11B 108.9
H11A C11 H11B 107.8
C18 C11 C10 113.2(2)
C18 C11 H11A 108.9
C18 C11 H11B 108.9
C1 C12 H12 119.4
C13 C12 C1 121.3(2)
C13 C12 H12 119.4
C12 C13 H13 121.2
C12 C13 C14 117.7(2)
C14 C13 H13 121.2
N1 C14 C3 107.4(2)
N1 C14 C13 130.4(2)
C13 C14 C3 122.1(2)
C6 C15 H15A 109.5
C6 C15 H15B 109.5
H15A C15 H15B 108.1
C16 C15 C6 110.6(2)
C16 C15 H15A 109.5
C16 C15 H15B 109.5
C15 C16 H16 110.8
C17 C16 C15 106.04(19)
C17 C16 H16 110.8
C19 C16 C15 105.23(19)
C19 C16 H16 110.8
C19 C16 C17 112.8(2)
C8 C17 C16 106.74(19)
C8 C17 H17 107.1
C8 C17 C18 110.9(2)
C16 C17 H17 107.1
C18 C17 C16 117.4(2)
C18 C17 H17 107.1
C11 C18 H18A 109.9
C11 C18 H18B 109.9
C17 C18 C11 108.9(2)
C17 C18 H18A 109.9
C17 C18 H18B 109.9
H18A C18 H18B 108.3
O1 C19 N2 123.0(2)
O1 C19 C16 125.2(2)
N2 C19 C16 111.7(2)
N2 C20 H20A 109.5
N2 C20 H20B 109.5
N2 C20 C21 110.75(19)
H20A C20 H20B 108.1
C21 C20 H20A 109.5
C21 C20 H20B 109.5
C4 C21 C20 117.9(2)
C4 C21 H21A 107.8
C4 C21 H21B 107.8
C20 C21 H21A 107.8
C20 C21 H21B 107.8
H21A C21 H21B 107.2
O2 C22 C6 109.0(2)
O3 C22 O2 124.4(2)
O3 C22 C6 126.6(2)
O2 C23 H23A 109.5
O2 C23 H23B 109.5
O2 C23 H23C 109.5
H23A C23 H23B 109.5
H23A C23 H23C 109.5
H23B C23 H23C 109.5

loop_
_geom_bond_atom_site_label_1
_geom_bond_atom_site_label_2
_geom_bond_distance
O1 C19 1.234(3)
O2 C22 1.341(3)
O2 C23 1.435(3)
O3 C22 1.192(3)
N1 H1 0.8800
N1 C5 1.386(3)
N1 C14 1.375(3)
N2 C7 1.473(3)
N2 C19 1.353(3)
N2 C20 1.461(3)
C1 H1A 0.9500
C1 C2 1.380(4)
C1 C12 1.404(4)
C2 H2 0.9500
C2 C3 1.398(3)
C3 C4 1.436(3)
C3 C14 1.406(3)
C4 C5 1.378(3)
C4 C21 1.508(3)
C5 C6 1.515(3)
C6 C7 1.555(3)
C6 C15 1.563(3)
C6 C22 1.529(3)
C7 H7 1.0000
C7 C8 1.512(3)
C8 C9 1.322(4)
C8 C17 1.503(3)
C9 H9 0.9500
C9 C10 1.503(4)
C10 H10A 0.9900
C10 H10B 0.9900
C10 C11 1.525(4)
C11 H11A 0.9900
C11 H11B 0.9900
C11 C18 1.518(4)
C12 H12 0.9500
C12 C13 1.375(4)
C13 H13 0.9500
C13 C14 1.396(3)
C15 H15A 0.9900
C15 H15B 0.9900
C15 C16 1.549(3)
C16 H16 1.0000
C16 C17 1.544(3)
C16 C19 1.512(3)
C17 H17 1.0000
C17 C18 1.516(3)
C18 H18A 0.9900
C18 H18B 0.9900
C20 H20A 0.9900
C20 H20B 0.9900
C20 C21 1.522(3)
C21 H21A 0.9900
C21 H21B 0.9900
C23 H23A 0.9800
C23 H23B 0.9800
C23 H23C 0.9800

loop_
_geom_torsion_atom_site_label_1
_geom_torsion_atom_site_label_2
_geom_torsion_atom_site_label_3
_geom_torsion_atom_site_label_4
_geom_torsion
N1 C5 C6 C7 -150.37(19)
N1 C5 C6 C15 91.9(2)
N1 C5 C6 C22 -32.7(3)
N2 C7 C8 C9 105.0(3)
N2 C7 C8 C17 -64.3(2)
N2 C20 C21 C4 49.0(3)
C1 C2 C3 C4 179.8(3)
C1 C2 C3 C14 0.7(4)
C1 C12 C13 C14 -0.1(4)
C2 C1 C12 C13 -0.1(4)
C2 C3 C4 C5 -179.4(3)
C2 C3 C4 C21 -4.5(4)
C2 C3 C14 N1 178.7(2)
C2 C3 C14 C13 -0.8(4)
C3 C4 C5 N1 1.0(3)
C3 C4 C5 C6 175.3(2)
C3 C4 C21 C20 156.3(2)
C4 C3 C14 N1 -0.6(3)
C4 C3 C14 C13 179.9(2)
C4 C5 C6 C7 35.8(3)
C4 C5 C6 C15 -81.9(3)
C4 C5 C6 C22 153.5(2)
C5 N1 C14 C3 1.2(3)
C5 N1 C14 C13 -179.3(2)
C5 C4 C21 C20 -30.3(4)
C5 C6 C7 N2 -65.0(2)
C5 C6 C7 C8 179.15(19)
C5 C6 C15 C16 124.9(2)
C5 C6 C22 O2 -56.9(2)
C5 C6 C22 O3 125.5(3)
C6 C7 C8 C9 -138.7(2)
C6 C7 C8 C17 52.0(2)
C6 C15 C16 C17 59.6(2)
C6 C15 C16 C19 -60.2(2)
C7 N2 C19 O1 178.3(2)
C7 N2 C19 C16 2.8(3)
C7 N2 C20 C21 -84.0(2)
C7 C6 C15 C16 4.0(3)
C7 C6 C22 O2 64.0(2)
C7 C6 C22 O3 -113.6(3)
C7 C8 C9 C10 -166.3(2)
C7 C8 C17 C16 13.9(3)
C7 C8 C17 C18 142.9(2)
C8 C9 C10 C11 -5.5(4)
C8 C17 C18 C11 53.1(3)
C9 C8 C17 C16 -155.5(2)
C9 C8 C17 C18 -26.5(3)
C9 C10 C11 C18 34.4(3)
C10 C11 C18 C17 -58.8(3)
C12 C1 C2 C3 -0.2(4)
C12 C13 C14 N1 -178.9(2)
C12 C13 C14 C3 0.5(4)
C14 N1 C5 C4 -1.4(3)
C14 N1 C5 C6 -176.51(19)
C14 C3 C4 C5 -0.2(3)
C14 C3 C4 C21 174.6(2)
C15 C6 C7 N2 55.1(2)
C15 C6 C7 C8 -60.7(2)
C15 C6 C22 O2 179.69(19)
C15 C6 C22 O3 2.2(3)
C15 C16 C17 C8 -69.9(2)
C15 C16 C17 C18 165.0(2)
C15 C16 C19 O1 -116.9(3)
C15 C16 C19 N2 58.5(3)
C16 C17 C18 C11 176.1(2)
C17 C8 C9 C10 1.9(4)
C17 C16 C19 O1 127.9(3)
C17 C16 C19 N2 -56.7(3)
C19 N2 C7 C6 -63.3(2)
C19 N2 C7 C8 55.6(2)
C19 N2 C20 C21 73.6(3)
C19 C16 C17 C8 44.8(3)
C19 C16 C17 C18 -80.3(3)
C20 N2 C7 C6 95.7(2)
C20 N2 C7 C8 -145.3(2)
C20 N2 C19 O1 20.1(3)
C20 N2 C19 C16 -155.5(2)
C21 C4 C5 N1 -173.2(3)
C21 C4 C5 C6 1.2(4)
C22 C6 C7 N2 175.02(19)
C22 C6 C7 C8 59.2(2)
C22 C6 C15 C16 -111.8(2)
C23 O2 C22 O3 -2.6(4)
C23 O2 C22 C6 179.8(2)
